data_4501054
loop_
_publ_author_name
'Dey, Sandeep Kumar'
'Das, Gopal'

_publ_section_title
;
 Fluoride Selectivity Induced Transformation of Charged Anion Complexes
 into Unimolecular Capsule of a \p-Acidic Triamide Receptor Stabilized by
 Strong N--H&#x00B7;&#x00B7;&#x00B7;F--and
 C--H&#x00B7;&#x00B7;&#x00B7;F--Hydrogen Bonds
;
_journal_issue 10
_journal_name_full 'Crystal Growth &amp; Design'
_journal_page_first 4463
_journal_paper_doi 10.1021/cg200679x
_journal_volume 11
_journal_year 2011
_chemical_formula_sum 'C27 H26 Br N10 O16'
_chemical_formula_weight 826.48
_chemical_name_systematic
; 
 ? 
;
_space_group_IT_number 14
_symmetry_cell_setting monoclinic
_symmetry_space_group_name_Hall '-P 2ybc'
_symmetry_space_group_name_H-M 'P 1 21/c 1'
_atom_sites_solution_hydrogens geom
_atom_sites_solution_primary direct
_atom_sites_solution_secondary difmap
_audit_creation_method SHELXL-97
_cell_angle_alpha 90.00
_cell_angle_beta 102.365(2)
_cell_angle_gamma 90.00
_cell_formula_units_Z 8
_cell_length_a 15.1066(6)
_cell_length_b 20.5781(8)
_cell_length_c 22.9600(8)
_cell_measurement_reflns_used 9810
_cell_measurement_temperature 298(2)
_cell_measurement_theta_max 21.64
_cell_measurement_theta_min 2.18
_cell_volume 6971.9(5)
_computing_cell_refinement 'Bruker SMART'
_computing_data_collection 'Bruker SMART'
_computing_data_reduction 'Bruker SAINT'
_computing_molecular_graphics 'Bruker SHELXTL'
_computing_publication_material 'Bruker SHELXTL'
_computing_structure_refinement 'SHELXL-97 (Sheldrick, 1997)'
_computing_structure_solution 'SHELXS-97 (Sheldrick, 1990)'
_diffrn_ambient_temperature 298(2)
_diffrn_measured_fraction_theta_full 0.995
_diffrn_measured_fraction_theta_max 0.995
_diffrn_measurement_device_type 'CCD area detector'
_diffrn_measurement_method 'phi and omega scans'
_diffrn_radiation_monochromator graphite
_diffrn_radiation_source 'fine-focus sealed tube'
_diffrn_radiation_type MoK\a
_diffrn_radiation_wavelength 0.71073
_diffrn_reflns_av_R_equivalents 0.1058
_diffrn_reflns_av_sigmaI/netI 0.1018
_diffrn_reflns_limit_h_max 20
_diffrn_reflns_limit_h_min -20
_diffrn_reflns_limit_k_max 27
_diffrn_reflns_limit_k_min -27
_diffrn_reflns_limit_l_max 30
_diffrn_reflns_limit_l_min -30
_diffrn_reflns_number 90986
_diffrn_reflns_theta_full 28.36
_diffrn_reflns_theta_max 28.36
_diffrn_reflns_theta_min 1.34
_exptl_absorpt_coefficient_mu 1.267
_exptl_absorpt_correction_T_max 0.684
_exptl_absorpt_correction_T_min 0.567
_exptl_absorpt_correction_type multi-scan
_exptl_absorpt_process_details SADABS
_exptl_crystal_colour colorless
_exptl_crystal_density_diffrn 1.575
_exptl_crystal_density_method 'not measured'
_exptl_crystal_description block
_exptl_crystal_F_000 3368
_exptl_crystal_size_max 0.48
_exptl_crystal_size_mid 0.38
_exptl_crystal_size_min 0.30
_refine_diff_density_max 1.585
_refine_diff_density_min -0.876
_refine_diff_density_rms 0.076
_refine_ls_extinction_method none
_refine_ls_goodness_of_fit_ref 0.901
_refine_ls_hydrogen_treatment none
_refine_ls_matrix_type full
_refine_ls_number_parameters 1013
_refine_ls_number_reflns 17344
_refine_ls_number_restraints 6
_refine_ls_restrained_S_all 0.996
_refine_ls_R_factor_all 0.1445
_refine_ls_R_factor_gt 0.0555
_refine_ls_shift/su_max 0.017
_refine_ls_shift/su_mean 0.008
_refine_ls_structure_factor_coef Fsqd
_refine_ls_weighting_details 'calc w=1/[\s^2^(Fo^2^)+(0.0750P)^2^+0.0000P] where P=(Fo^2^+2Fc^2^)/3'
_refine_ls_weighting_scheme calc
_refine_ls_wR_factor_gt 0.1456
_refine_ls_wR_factor_ref 0.1666
_reflns_number_gt 14087
_reflns_number_total 17344
_reflns_threshold_expression >2sigma(I)
_cod_data_source_file cg200679x_si_001.cif
_cod_data_source_block Amide-Br
_cod_depositor_comments
;
The following automatic conversions were performed:

'_symmetry_cell_setting' value 'Monoclinic' changed to 'monoclinic'
according to /home/saulius/struct/CIF-dictionaries/cif_core.dic
dictionary named 'cif_core.dic' version 2.4.1 from 2010-06-29.

Automatic conversion script
Id: cif_fix_values 1715 2011-07-08 13:25:40Z adriana 
;
_cod_original_sg_symbol_H-M 'P2(1)/c  '
_cod_database_code 4501054

loop_
_symmetry_equiv_pos_as_xyz
'x, y, z'
'-x, y+1/2, -z+1/2'
'-x, -y, -z'
'x, -y-1/2, z-1/2'

loop_
_atom_site_label
_atom_site_type_symbol
_atom_site_fract_x
_atom_site_fract_y
_atom_site_fract_z
_atom_site_U_iso_or_equiv
_atom_site_adp_type
_atom_site_occupancy
_atom_site_symmetry_multiplicity
_atom_site_calc_flag
_atom_site_refinement_flags
Br1 Br 0.40168(3) 0.51832(2) 0.215415(19) 0.05019(14) Uani 1 1 d .
Br2 Br 0.02523(4) 0.98999(2) 0.18571(3) 0.07348(19) Uani 1 1 d .
N1 N -0.1214(2) 0.20327(15) 0.18982(15) 0.0393(8) Uani 1 1 d .
C4 C 0.1732(3) 0.14300(19) 0.31467(17) 0.0386(9) Uani 1 1 d .
C8 C 0.2842(3) 0.1446(2) 0.40641(17) 0.0442(10) Uani 1 1 d .
C9 C 0.2334(2) 0.17802(19) 0.35743(17) 0.0405(9) Uani 1 1 d .
H9 H 0.2399 0.2227 0.3536 0.049 Uiso 1 1 calc R
C3 C 0.1253(3) 0.1809(2) 0.26018(17) 0.0393(9) Uani 1 1 d .
C1 C -0.0756(3) 0.1668(2) 0.14764(17) 0.0461(10) Uani 1 1 d .
H1A H -0.0908 0.1211 0.1489 0.055 Uiso 1 1 calc R
H1B H -0.0997 0.1821 0.1074 0.055 Uiso 1 1 calc R
C6 C 0.2174(3) 0.0463(2) 0.3713(2) 0.0522(11) Uani 1 1 d .
C5 C 0.1639(3) 0.0764(2) 0.32167(18) 0.0486(11) Uani 1 1 d .
H22 H 0.1229 0.0524 0.2938 0.058 Uiso 1 1 calc R
C7 C 0.2787(3) 0.0787(2) 0.41382(19) 0.0521(11) Uani 1 1 d .
H7 H 0.3148 0.0572 0.4460 0.063 Uiso 1 1 calc R
C2 C 0.0260(3) 0.1733(2) 0.16053(18) 0.0523(11) Uani 1 1 d .
H2A H 0.0493 0.1511 0.1297 0.063 Uiso 1 1 calc R
H2B H 0.0419 0.2189 0.1595 0.063 Uiso 1 1 calc R
N2 N 0.0682(2) 0.14632(18) 0.21831(14) 0.0448(9) Uani 1 1 d .
N4 N 0.3469(2) 0.1817(2) 0.45194(15) 0.0540(10) Uani 1 1 d .
N3 N 0.2073(4) -0.0243(2) 0.3786(2) 0.0787(13) Uani 1 1 d .
O1 O 0.13828(19) 0.23833(14) 0.25635(12) 0.0525(8) Uani 1 1 d .
O5 O 0.3327(2) 0.23915(18) 0.45829(15) 0.0717(9) Uani 1 1 d .
O4 O 0.4107(2) 0.15154(19) 0.48241(15) 0.0856(11) Uani 1 1 d .
O2 O 0.1507(4) -0.05253(19) 0.3436(2) 0.142(2) Uani 1 1 d .
O3 O 0.2522(4) -0.0507(2) 0.4209(2) 0.133(2) Uani 1 1 d .
C12 C -0.0081(3) 0.2817(2) 0.31722(16) 0.0394(9) Uani 1 1 d .
C15 C 0.1528(3) 0.2962(2) 0.46578(17) 0.0493(11) Uani 1 1 d .
C14 C 0.0874(3) 0.2714(2) 0.41863(18) 0.0466(10) Uani 1 1 d .
H14 H 0.0579 0.2326 0.4228 0.056 Uiso 1 1 calc R
C10 C -0.1163(3) 0.27604(19) 0.18231(17) 0.0484(11) Uani 1 1 d .
H10A H -0.1612 0.2892 0.1474 0.058 Uiso 1 1 calc R
H10B H -0.0570 0.2873 0.1755 0.058 Uiso 1 1 calc R
C18 C 0.1174(3) 0.3601(2) 0.35911(19) 0.0480(11) Uani 1 1 d .
H3N H 0.1077 0.3814 0.3226 0.058 Uiso 1 1 calc R
C13 C 0.0674(3) 0.30547(18) 0.36596(16) 0.0392(9) Uani 1 1 d .
C11 C -0.1324(3) 0.3134(2) 0.23642(18) 0.0485(11) Uani 1 1 d .
H11A H -0.1626 0.3541 0.2230 0.058 Uiso 1 1 calc R
H11B H -0.1728 0.2883 0.2554 0.058 Uiso 1 1 calc R
C16 C 0.1998(3) 0.3517(2) 0.4615(2) 0.0623(14) Uani 1 1 d .
H16 H 0.2421 0.3680 0.4937 0.075 Uiso 1 1 calc R
C17 C 0.1811(3) 0.3827(2) 0.4063(2) 0.0558(12) Uani 1 1 d .
N5 N -0.0502(2) 0.32745(19) 0.28023(16) 0.0482(10) Uani 1 1 d .
N6 N 0.1750(3) 0.2576(3) 0.52134(18) 0.0764(13) Uani 1 1 d .
N7 N 0.2324(3) 0.4415(2) 0.3983(3) 0.0910(17) Uani 1 1 d .
O6 O -0.03040(18) 0.22416(13) 0.31317(11) 0.0461(7) Uani 1 1 d .
O8 O 0.2246(3) 0.2838(2) 0.56375(17) 0.1220(17) Uani 1 1 d .
O7 O 0.1480(3) 0.2028(2) 0.52043(19) 0.1163(17) Uani 1 1 d .
O10 O 0.2331(3) 0.4596(2) 0.3483(2) 0.1079(15) Uani 1 1 d .
O9 O 0.2682(5) 0.4705(3) 0.4424(3) 0.222(4) Uani 1 1 d .
C22 C -0.1748(3) 0.1268(2) 0.37724(17) 0.0449(10) Uani 1 1 d .
C19 C -0.2195(3) 0.1833(2) 0.18216(17) 0.0452(10) Uani 1 1 d .
H19A H -0.2469 0.1823 0.1399 0.054 Uiso 1 1 calc R
H19B H -0.2510 0.2160 0.2004 0.054 Uiso 1 1 calc R
C21 C -0.2113(3) 0.1494(2) 0.31435(18) 0.0453(10) Uani 1 1 d .
C25 C -0.1067(3) 0.0859(3) 0.4945(2) 0.0633(13) Uani 1 1 d .
H25 H -0.0822 0.0720 0.5331 0.076 Uiso 1 1 calc R
C23 C -0.1339(3) 0.1717(2) 0.41989(18) 0.0501(11) Uani 1 1 d .
H23 H -0.1291 0.2152 0.4100 0.060 Uiso 1 1 calc R
C24 C -0.1003(3) 0.1498(2) 0.47771(18) 0.0542(12) Uani 1 1 d .
C27 C -0.1847(3) 0.0630(2) 0.39343(19) 0.0562(12) Uani 1 1 d .
H27 H -0.2140 0.0332 0.3654 0.067 Uiso 1 1 calc R
C20 C -0.2334(3) 0.1179(2) 0.20876(17) 0.0499(11) Uani 1 1 d .
H20A H -0.2979 0.1105 0.2043 0.060 Uiso 1 1 calc R
H20B H -0.2100 0.0844 0.1865 0.060 Uiso 1 1 calc R
C26 C -0.1508(3) 0.0437(2) 0.4516(2) 0.0604(12) Uani 1 1 d .
N8 N -0.1896(2) 0.11173(19) 0.27178(14) 0.0463(9) Uani 1 1 d .
N9 N -0.0559(3) 0.1970(3) 0.52354(18) 0.0706(12) Uani 1 1 d .
N10 N -0.1613(4) -0.0247(2) 0.4688(2) 0.0862(14) Uani 1 1 d .
O11 O -0.2567(2) 0.19908(15) 0.30465(12) 0.0578(8) Uani 1 1 d .
O12 O -0.0259(3) 0.1757(2) 0.57337(15) 0.0962(13) Uani 1 1 d .
O15 O -0.1176(3) -0.0432(2) 0.51606(19) 0.1107(15) Uani 1 1 d .
O13 O -0.0535(3) 0.2536(2) 0.50998(17) 0.0951(13) Uani 1 1 d .
O14 O -0.2155(4) -0.0576(2) 0.4344(2) 0.143(2) Uani 1 1 d .
N11 N 0.3995(2) 0.29335(14) 0.17683(13) 0.0372(8) Uani 1 1 d .
C28 C 0.3156(3) 0.28441(19) 0.20228(16) 0.0434(10) Uani 1 1 d .
H28A H 0.3267 0.2499 0.2317 0.052 Uiso 1 1 calc R
H28B H 0.2658 0.2708 0.1705 0.052 Uiso 1 1 calc R
C29 C 0.2876(3) 0.34528(19) 0.23117(17) 0.0461(10) Uani 1 1 d .
H20 H 0.2653 0.3770 0.2003 0.055 Uiso 1 1 calc R
H29B H 0.2382 0.3345 0.2503 0.055 Uiso 1 1 calc R
C30 C 0.3891(3) 0.3475(2) 0.32941(17) 0.0443(10) Uani 1 1 d .
C36 C 0.4804(3) 0.35655(19) 0.43133(17) 0.0425(10) Uani 1 1 d .
H36 H 0.4591 0.3155 0.4384 0.051 Uiso 1 1 calc R
C33 C 0.5434(3) 0.47745(19) 0.41322(17) 0.0402(9) Uani 1 1 d .
C35 C 0.5375(3) 0.38958(19) 0.47578(16) 0.0416(10) Uani 1 1 d .
C32 C 0.4867(3) 0.44654(19) 0.36638(17) 0.0404(9) Uani 1 1 d .
H32 H 0.4703 0.4666 0.3293 0.048 Uiso 1 1 calc R
C34 C 0.5709(3) 0.4500(2) 0.46895(17) 0.0438(10) Uani 1 1 d .
H34 H 0.6099 0.4714 0.4999 0.053 Uiso 1 1 calc R
C31 C 0.4547(3) 0.38537(19) 0.37535(16) 0.0405(9) Uani 1 1 d .
N13 N 0.5747(2) 0.54318(17) 0.40356(17) 0.0497(9) Uani 1 1 d .
N12 N 0.3605(2) 0.37454(19) 0.27518(15) 0.0443(9) Uani 1 1 d .
N14 N 0.5638(2) 0.3579(2) 0.53530(15) 0.0533(9) Uani 1 1 d .
O19 O 0.5435(2) 0.30134(17) 0.53985(13) 0.0698(9) Uani 1 1 d .
O17 O 0.5592(2) 0.56456(14) 0.35323(14) 0.0606(8) Uani 1 1 d .
O20 O 0.6030(2) 0.39141(17) 0.57689(13) 0.0718(10) Uani 1 1 d .
O18 O 0.6124(3) 0.57521(16) 0.44683(15) 0.0839(11) Uani 1 1 d .
O16 O 0.3618(2) 0.29424(15) 0.34146(12) 0.0695(10) Uani 1 1 d .
C45 C 0.6201(3) 0.2364(2) 0.39812(17) 0.0420(10) Uani 1 1 d .
H45 H 0.6369 0.2785 0.3905 0.050 Uiso 1 1 calc R
C41 C 0.5355(3) 0.13941(19) 0.36707(16) 0.0383(9) Uani 1 1 d .
H41 H 0.4945 0.1161 0.3387 0.046 Uiso 1 1 calc R
C40 C 0.5644(2) 0.20018(18) 0.35365(16) 0.0375(9) Uani 1 1 d .
C39 C 0.5410(2) 0.22820(19) 0.29177(16) 0.0365(9) Uani 1 1 d .
C44 C 0.6501(3) 0.2089(2) 0.45392(17) 0.0450(10) Uani 1 1 d .
C43 C 0.6272(3) 0.1471(2) 0.46753(17) 0.0487(11) Uani 1 1 d .
H43 H 0.6501 0.1286 0.5046 0.058 Uiso 1 1 calc R
C42 C 0.5678(3) 0.11357(19) 0.42292(17) 0.0426(10) Uani 1 1 d .
C38 C 0.5202(3) 0.20635(19) 0.18599(15) 0.0405(10) Uani 1 1 d .
H38A H 0.5387 0.1704 0.1640 0.049 Uiso 1 1 calc R
H38B H 0.5630 0.2415 0.1859 0.049 Uiso 1 1 calc R
C37 C 0.4269(3) 0.22892(19) 0.15383(17) 0.0439(10) Uani 1 1 d .
H37A H 0.4261 0.2331 0.1116 0.053 Uiso 1 1 calc R
H37B H 0.3827 0.1962 0.1583 0.053 Uiso 1 1 calc R
N17 N 0.7103(3) 0.2469(2) 0.50025(16) 0.0582(10) Uani 1 1 d .
N15 N 0.5254(2) 0.18581(18) 0.24736(14) 0.0389(9) Uani 1 1 d .
N16 N 0.5401(3) 0.04791(19) 0.43411(17) 0.0601(10) Uani 1 1 d .
O21 O 0.53791(18) 0.28789(13) 0.28388(11) 0.0441(7) Uani 1 1 d .
O22 O 0.4705(3) 0.02587(15) 0.40341(14) 0.0675(9) Uani 1 1 d .
O25 O 0.7199(2) 0.3045(2) 0.49186(15) 0.0768(10) Uani 1 1 d .
O23 O 0.5899(3) 0.01688(18) 0.47385(17) 0.1038(14) Uani 1 1 d .
O24 O 0.7480(3) 0.21849(19) 0.54532(15) 0.0919(12) Uani 1 1 d .
C46 C 0.3876(3) 0.34528(19) 0.12955(16) 0.0422(10) Uani 1 1 d .
H46A H 0.3565 0.3822 0.1422 0.051 Uiso 1 1 calc R
H46B H 0.3503 0.3286 0.0929 0.051 Uiso 1 1 calc R
C47 C 0.4778(3) 0.3673(2) 0.11788(17) 0.0454(10) Uani 1 1 d .
H47A H 0.5100 0.3302 0.1065 0.055 Uiso 1 1 calc R
H47B H 0.4677 0.3980 0.0851 0.055 Uiso 1 1 calc R
N18 N 0.5325(2) 0.39764(17) 0.17074(15) 0.0417(8) Uani 1 1 d .
C48 C 0.6162(3) 0.37769(19) 0.19663(18) 0.0420(10) Uani 1 1 d .
O26 O 0.65399(19) 0.33038(14) 0.18056(13) 0.0561(8) Uani 1 1 d .
C49 C 0.6624(3) 0.41752(18) 0.24877(18) 0.0396(9) Uani 1 1 d .
C51 C 0.7572(3) 0.4224(2) 0.34590(19) 0.0503(11) Uani 1 1 d .
C54 C 0.6601(3) 0.4850(2) 0.2474(2) 0.0467(10) Uani 1 1 d .
H54 H 0.6263 0.5069 0.2146 0.056 Uiso 1 1 calc R
C53 C 0.7084(3) 0.51902(19) 0.2954(2) 0.0477(11) Uani 1 1 d .
C50 C 0.7119(3) 0.3857(2) 0.29893(18) 0.0474(10) Uani 1 1 d .
H50 H 0.7142 0.3406 0.3005 0.057 Uiso 1 1 calc R
C52 C 0.7574(3) 0.4891(2) 0.3455(2) 0.0558(12) Uani 1 1 d .
H52 H 0.7894 0.5129 0.3776 0.067 Uiso 1 1 calc R
N20 N 0.7085(3) 0.59068(18) 0.2926(2) 0.0569(10) Uani 1 1 d .
N19 N 0.8108(3) 0.3875(2) 0.39735(19) 0.0782(13) Uani 1 1 d .
O30 O 0.6622(2) 0.61663(15) 0.24819(17) 0.0708(9) Uani 1 1 d .
O29 O 0.7537(2) 0.62034(16) 0.33449(18) 0.0826(11) Uani 1 1 d .
O27 O 0.8317(3) 0.3326(2) 0.39140(17) 0.1008(14) Uani 1 1 d .
O28 O 0.8267(4) 0.4184(2) 0.44465(19) 0.135(2) Uani 1 1 d .
O31 O 0.9105(5) 0.9878(3) 0.2936(3) 0.168(3) Uani 1 1 d D
O32 O 0.9595(8) 0.5436(6) 0.4830(6) 0.382(11) Uani 1 1 d .
H19 H 0.447(3) 0.3100(18) 0.2129(17) 0.047(11) Uiso 1 1 d .
H1N H -0.093(3) 0.1950(18) 0.2262(18) 0.042(12) Uiso 1 1 d .
H21 H -0.037(2) 0.3615(19) 0.2861(17) 0.031(12) Uiso 1 1 d .
H15N H 0.540(2) 0.1537(17) 0.2555(16) 0.023(12) Uiso 1 1 d .
H18N H 0.511(2) 0.4295(17) 0.1857(15) 0.025(10) Uiso 1 1 d .
H12N H 0.369(3) 0.4096(19) 0.2724(17) 0.033(13) Uiso 1 1 d .
H8N H -0.159(3) 0.072(2) 0.2829(18) 0.060(13) Uiso 1 1 d .
H2N H 0.063(3) 0.104(2) 0.2168(18) 0.060(14) Uiso 1 1 d .
H1O H 0.922(2) 0.9537(10) 0.3211(13) 0.024(10) Uiso 1 1 d D
H2O H 0.9396(16) 0.9927(14) 0.2634(9) 0.008(8) Uiso 1 1 d D

loop_
_atom_site_aniso_label
_atom_site_aniso_U_11
_atom_site_aniso_U_22
_atom_site_aniso_U_33
_atom_site_aniso_U_23
_atom_site_aniso_U_13
_atom_site_aniso_U_12
Br1 0.0624(3) 0.0419(3) 0.0465(3) 0.0078(2) 0.0123(2) 0.0051(2)
Br2 0.0807(4) 0.0474(3) 0.0859(4) -0.0020(3) 0.0036(3) -0.0070(2)
N1 0.045(2) 0.043(2) 0.0235(18) 0.0021(15) -0.0059(16) -0.0040(15)
C4 0.041(2) 0.041(2) 0.034(2) 0.0043(18) 0.0081(18) 0.0020(18)
C8 0.041(2) 0.054(3) 0.035(2) 0.005(2) 0.0036(19) -0.001(2)
C9 0.043(2) 0.041(2) 0.039(2) 0.0034(18) 0.0112(19) -0.0002(18)
C3 0.039(2) 0.040(2) 0.038(2) 0.0052(18) 0.0060(18) -0.0019(18)
C1 0.053(3) 0.053(3) 0.028(2) -0.0041(19) -0.0006(19) -0.004(2)
C6 0.063(3) 0.040(3) 0.055(3) 0.010(2) 0.015(2) 0.008(2)
C5 0.052(3) 0.053(3) 0.036(2) 0.002(2) 0.001(2) -0.001(2)
C7 0.052(3) 0.060(3) 0.040(3) 0.012(2) -0.002(2) 0.006(2)
C2 0.055(3) 0.068(3) 0.032(2) 0.011(2) 0.004(2) 0.005(2)
N2 0.052(2) 0.038(2) 0.039(2) 0.0015(16) -0.0024(16) -0.0021(17)
N4 0.052(2) 0.070(3) 0.036(2) 0.005(2) 0.0009(18) -0.001(2)
N3 0.106(4) 0.052(3) 0.069(3) 0.007(2) 0.001(3) -0.001(3)
O1 0.0598(19) 0.0425(18) 0.0502(18) 0.0102(14) 0.0009(14) -0.0085(14)
O5 0.076(2) 0.066(2) 0.063(2) -0.0005(18) -0.0063(17) -0.0083(19)
O4 0.074(2) 0.106(3) 0.061(2) -0.006(2) -0.0219(19) 0.009(2)
O2 0.220(6) 0.049(3) 0.115(4) 0.016(2) -0.059(4) -0.024(3)
O3 0.181(5) 0.061(3) 0.121(4) 0.042(3) -0.047(3) 0.008(3)
C12 0.044(2) 0.041(2) 0.029(2) -0.0047(18) -0.0006(18) 0.0003(19)
C15 0.057(3) 0.056(3) 0.029(2) 0.0005(19) -0.003(2) 0.006(2)
C14 0.048(2) 0.045(3) 0.042(3) -0.0022(19) 0.000(2) -0.0005(19)
C10 0.058(3) 0.043(3) 0.036(2) 0.0081(19) -0.007(2) -0.002(2)
C18 0.047(3) 0.043(2) 0.048(3) 0.002(2) -0.003(2) 0.002(2)
C13 0.043(2) 0.038(2) 0.033(2) -0.0043(17) 0.0003(18) -0.0001(18)
C11 0.049(3) 0.042(2) 0.046(3) -0.002(2) -0.008(2) 0.0023(19)
C16 0.066(3) 0.053(3) 0.052(3) -0.009(2) -0.023(2) -0.003(2)
C17 0.052(3) 0.039(3) 0.067(3) -0.002(2) -0.009(2) -0.006(2)
N5 0.056(2) 0.031(2) 0.047(2) -0.0032(18) -0.0113(17) -0.0010(18)
N6 0.082(3) 0.088(4) 0.047(3) 0.011(3) -0.014(2) 0.012(3)
N7 0.078(3) 0.065(3) 0.105(4) 0.015(3) -0.035(3) -0.021(2)
O6 0.0538(17) 0.0398(17) 0.0378(16) -0.0001(12) -0.0051(13) -0.0070(13)
O8 0.155(4) 0.139(4) 0.044(2) 0.005(2) -0.043(3) -0.016(3)
O7 0.145(4) 0.097(3) 0.082(3) 0.045(3) -0.029(3) -0.017(3)
O10 0.095(3) 0.085(3) 0.137(4) 0.027(3) 0.009(3) -0.025(2)
O9 0.301(8) 0.139(5) 0.150(5) 0.043(4) -0.124(5) -0.148(6)
C22 0.048(2) 0.051(3) 0.035(2) 0.0015(19) 0.0077(19) 0.000(2)
C19 0.042(2) 0.055(3) 0.033(2) 0.0013(19) -0.0050(18) -0.0064(19)
C21 0.046(3) 0.047(3) 0.042(3) 0.000(2) 0.007(2) -0.008(2)
C25 0.071(3) 0.082(4) 0.036(3) 0.007(2) 0.009(2) 0.005(3)
C23 0.059(3) 0.055(3) 0.038(3) -0.001(2) 0.014(2) 0.002(2)
C24 0.062(3) 0.066(3) 0.033(3) -0.002(2) 0.008(2) -0.002(2)
C27 0.064(3) 0.061(3) 0.043(3) -0.003(2) 0.010(2) -0.007(2)
C20 0.051(3) 0.060(3) 0.037(2) -0.007(2) 0.005(2) -0.013(2)
C26 0.076(3) 0.059(3) 0.045(3) 0.009(2) 0.011(2) -0.009(3)
N8 0.052(2) 0.050(2) 0.034(2) 0.0020(17) 0.0036(16) -0.0025(18)
N9 0.087(3) 0.086(4) 0.037(3) -0.011(2) 0.007(2) -0.005(3)
N10 0.120(4) 0.067(3) 0.067(3) 0.019(3) 0.010(3) -0.003(3)
O11 0.062(2) 0.066(2) 0.0451(18) 0.0030(15) 0.0105(15) 0.0131(17)
O12 0.126(3) 0.122(3) 0.033(2) -0.002(2) 0.000(2) -0.018(3)
O15 0.169(4) 0.082(3) 0.073(3) 0.031(2) 0.007(3) 0.008(3)
O13 0.135(4) 0.076(3) 0.065(3) -0.021(2) 0.000(2) -0.011(3)
O14 0.207(6) 0.080(3) 0.114(4) 0.024(3) -0.026(4) -0.053(3)
N11 0.046(2) 0.0341(18) 0.0262(17) 0.0005(14) -0.0035(15) -0.0039(15)
C28 0.052(3) 0.046(3) 0.029(2) -0.0007(18) 0.0016(19) -0.0156(19)
C29 0.050(3) 0.049(3) 0.037(2) -0.0018(19) 0.004(2) -0.009(2)
C30 0.062(3) 0.045(3) 0.027(2) -0.0042(18) 0.010(2) -0.016(2)
C36 0.058(3) 0.037(2) 0.034(2) -0.0002(18) 0.012(2) -0.0070(19)
C33 0.043(2) 0.041(2) 0.038(2) 0.0021(19) 0.0108(18) -0.0046(18)
C35 0.054(3) 0.043(2) 0.027(2) 0.0040(18) 0.0067(19) 0.000(2)
C32 0.052(2) 0.038(2) 0.031(2) -0.0006(17) 0.0079(19) -0.0048(19)
C34 0.046(2) 0.048(3) 0.035(2) -0.0036(19) 0.0019(19) -0.004(2)
C31 0.054(2) 0.040(2) 0.029(2) -0.0016(17) 0.0111(18) -0.0069(19)
N13 0.054(2) 0.047(2) 0.047(2) -0.0014(19) 0.0065(19) -0.0052(17)
N12 0.058(2) 0.038(2) 0.036(2) -0.0030(17) 0.0082(16) -0.0106(18)
N14 0.063(2) 0.061(3) 0.033(2) 0.0082(19) 0.0037(18) -0.004(2)
O19 0.105(3) 0.057(2) 0.0461(19) 0.0179(16) 0.0113(17) -0.0093(19)
O17 0.079(2) 0.0505(19) 0.054(2) 0.0075(16) 0.0177(17) -0.0115(16)
O20 0.091(2) 0.084(2) 0.0318(18) 0.0023(17) -0.0065(17) -0.014(2)
O18 0.111(3) 0.063(2) 0.064(2) -0.0047(18) -0.012(2) -0.036(2)
O16 0.101(3) 0.063(2) 0.0377(18) 0.0068(15) 0.0009(17) -0.0400(19)
C45 0.045(2) 0.044(2) 0.035(2) -0.0024(18) 0.0036(19) 0.0005(18)
C41 0.047(2) 0.039(2) 0.028(2) -0.0022(17) 0.0046(18) 0.0030(18)
C40 0.042(2) 0.039(2) 0.029(2) -0.0036(17) 0.0011(17) 0.0074(18)
C39 0.038(2) 0.041(2) 0.027(2) 0.0018(17) -0.0004(17) 0.0005(17)
C44 0.045(2) 0.057(3) 0.029(2) -0.0079(19) -0.0014(19) 0.007(2)
C43 0.057(3) 0.058(3) 0.029(2) 0.004(2) 0.005(2) 0.013(2)
C42 0.052(3) 0.040(2) 0.034(2) 0.0041(18) 0.0063(19) 0.0040(19)
C38 0.056(3) 0.038(2) 0.026(2) -0.0022(16) 0.0035(18) 0.0003(18)
C37 0.060(3) 0.037(2) 0.030(2) -0.0071(17) -0.0007(19) -0.0027(19)
N17 0.061(2) 0.073(3) 0.035(2) -0.016(2) -0.0024(19) -0.001(2)
N15 0.056(2) 0.032(2) 0.0262(19) -0.0022(16) 0.0014(15) 0.0011(17)
N16 0.090(3) 0.053(3) 0.037(2) 0.0077(19) 0.012(2) 0.007(2)
O21 0.0611(18) 0.0354(16) 0.0317(15) -0.0012(12) 0.0005(13) 0.0020(13)
O22 0.097(3) 0.054(2) 0.053(2) -0.0053(16) 0.019(2) -0.0146(18)
O25 0.083(2) 0.081(3) 0.056(2) -0.0197(19) -0.0071(17) -0.018(2)
O23 0.149(4) 0.068(3) 0.074(3) 0.033(2) -0.021(3) -0.005(2)
O24 0.113(3) 0.106(3) 0.036(2) -0.0032(19) -0.029(2) 0.001(2)
C46 0.050(3) 0.044(2) 0.026(2) 0.0062(17) -0.0053(18) -0.0004(19)
C47 0.056(3) 0.050(3) 0.027(2) 0.0044(18) 0.0012(19) -0.002(2)
N18 0.047(2) 0.037(2) 0.039(2) -0.0048(16) 0.0055(17) 0.0018(17)
C48 0.045(3) 0.039(2) 0.042(2) 0.0011(19) 0.009(2) -0.0005(19)
O26 0.0519(18) 0.0474(18) 0.067(2) -0.0169(15) 0.0071(15) 0.0049(15)
C49 0.037(2) 0.035(2) 0.047(2) -0.0044(18) 0.0080(19) -0.0021(17)
C51 0.051(3) 0.045(3) 0.051(3) 0.002(2) 0.000(2) -0.005(2)
C54 0.040(2) 0.044(3) 0.056(3) -0.001(2) 0.008(2) 0.0011(19)
C53 0.040(2) 0.036(2) 0.069(3) -0.006(2) 0.016(2) -0.0024(19)
C50 0.046(2) 0.041(2) 0.055(3) -0.003(2) 0.008(2) -0.0002(19)
C52 0.049(3) 0.057(3) 0.059(3) -0.018(2) 0.005(2) -0.003(2)
N20 0.052(2) 0.037(2) 0.085(3) -0.010(2) 0.022(2) -0.0058(18)
N19 0.100(4) 0.066(3) 0.054(3) 0.004(2) -0.016(2) -0.019(3)
O30 0.079(2) 0.042(2) 0.093(3) 0.0078(18) 0.023(2) 0.0027(17)
O29 0.076(2) 0.047(2) 0.118(3) -0.026(2) 0.006(2) -0.0138(18)
O27 0.139(4) 0.065(3) 0.076(3) 0.011(2) -0.026(2) 0.021(3)
O28 0.210(5) 0.093(3) 0.069(3) 0.001(2) -0.043(3) -0.033(3)
O31 0.201(6) 0.212(7) 0.111(5) 0.017(4) 0.078(4) 0.100(5)
O32 0.309(17) 0.51(3) 0.367(17) -0.29(2) 0.157(14) -0.233(15)

loop_
_atom_type_symbol
_atom_type_description
_atom_type_scat_dispersion_real
_atom_type_scat_dispersion_imag
_atom_type_scat_source
C C 0.0033 0.0016 'International Tables Vol C Tables 4.2.6.8 and 6.1.1.4'
H H 0.0000 0.0000 'International Tables Vol C Tables 4.2.6.8 and 6.1.1.4'
N N 0.0061 0.0033 'International Tables Vol C Tables 4.2.6.8 and 6.1.1.4'
O O 0.0106 0.0060 'International Tables Vol C Tables 4.2.6.8 and 6.1.1.4'
Br Br -0.2901 2.4595 'International Tables Vol C Tables 4.2.6.8 and 6.1.1.4'

loop_
_geom_angle_atom_site_label_1
_geom_angle_atom_site_label_2
_geom_angle_atom_site_label_3
_geom_angle
C1 N1 C19 111.3(3)
C1 N1 C10 112.2(3)
C19 N1 C10 109.2(3)
C9 C4 C5 119.8(4)
C9 C4 C3 116.1(3)
C5 C4 C3 124.0(4)
C7 C8 C9 123.3(4)
C7 C8 N4 118.2(4)
C9 C8 N4 118.5(4)
C4 C9 C8 118.5(4)
O1 C3 N2 123.7(4)
O1 C3 C4 120.5(3)
N2 C3 C4 115.8(3)
C2 C1 N1 114.8(3)
C7 C6 C5 123.6(4)
C7 C6 N3 118.1(4)
C5 C6 N3 118.3(4)
C4 C5 C6 118.5(4)
C6 C7 C8 116.3(4)
N2 C2 C1 112.0(3)
C3 N2 C2 122.5(4)
O5 N4 O4 124.0(4)
O5 N4 C8 119.2(4)
O4 N4 C8 116.8(4)
O3 N3 O2 122.0(5)
O3 N3 C6 119.1(5)
O2 N3 C6 118.7(4)
O6 C12 N5 123.1(3)
O6 C12 C13 121.6(3)
N5 C12 C13 115.3(4)
C16 C15 C14 123.0(4)
C16 C15 N6 119.2(4)
C14 C15 N6 117.7(4)
C13 C14 C15 118.8(4)
N1 C10 C11 112.7(3)
C17 C18 C13 119.7(4)
C14 C13 C18 119.5(4)
C14 C13 C12 118.7(4)
C18 C13 C12 121.8(4)
N5 C11 C10 113.7(4)
C15 C16 C17 116.3(4)
C18 C17 C16 122.4(4)
C18 C17 N7 118.8(4)
C16 C17 N7 118.7(4)
C12 N5 C11 121.4(4)
O7 N6 O8 125.3(5)
O7 N6 C15 118.5(4)
O8 N6 C15 116.1(5)
O9 N7 O10 123.7(6)
O9 N7 C17 117.3(6)
O10 N7 C17 118.9(5)
C27 C22 C23 120.0(4)
C27 C22 C21 121.0(4)
C23 C22 C21 119.0(4)
N1 C19 C20 114.4(3)
O11 C21 N8 124.4(4)
O11 C21 C22 120.6(4)
N8 C21 C22 115.0(4)
C26 C25 C24 117.1(4)
C24 C23 C22 118.2(4)
C25 C24 C23 122.9(4)
C25 C24 N9 118.3(4)
C23 C24 N9 118.8(4)
C22 C27 C26 119.6(4)
N8 C20 C19 113.9(3)
C25 C26 C27 122.3(4)
C25 C26 N10 118.3(4)
C27 C26 N10 119.4(4)
C21 N8 C20 122.7(4)
O13 N9 O12 124.3(4)
O13 N9 C24 118.9(4)
O12 N9 C24 116.8(5)
O15 N10 O14 124.9(5)
O15 N10 C26 118.1(5)
O14 N10 C26 117.0(5)
C46 N11 C37 111.6(3)
C46 N11 C28 112.5(3)
C37 N11 C28 110.0(3)
N11 C28 C29 113.7(3)
N12 C29 C28 113.9(3)
O16 C30 N12 121.5(4)
O16 C30 C31 120.7(4)
N12 C30 C31 117.9(4)
C35 C36 C31 118.9(4)
C32 C33 C34 123.3(4)
C32 C33 N13 118.3(3)
C34 C33 N13 118.3(3)
C34 C35 C36 123.9(4)
C34 C35 N14 118.2(3)
C36 C35 N14 118.0(4)
C33 C32 C31 118.9(4)
C35 C34 C33 115.7(4)
C32 C31 C36 119.2(4)
C32 C31 C30 124.7(3)
C36 C31 C30 116.0(3)
O17 N13 O18 122.6(4)
O17 N13 C33 118.5(3)
O18 N13 C33 118.8(4)
C30 N12 C29 121.0(4)
O19 N14 O20 124.2(4)
O19 N14 C35 118.4(3)
O20 N14 C35 117.4(4)
C44 C45 C40 119.1(4)
C42 C41 C40 119.4(4)
C41 C40 C45 119.4(3)
C41 C40 C39 122.4(3)
C45 C40 C39 118.1(4)
O21 C39 N15 123.0(3)
O21 C39 C40 120.8(3)
N15 C39 C40 116.2(3)
C43 C44 C45 122.7(4)
C43 C44 N17 118.4(4)
C45 C44 N17 118.8(4)
C44 C43 C42 116.5(4)
C41 C42 C43 122.5(4)
C41 C42 N16 117.7(4)
C43 C42 N16 119.7(4)
N15 C38 C37 114.3(3)
N11 C37 C38 113.1(3)
O25 N17 O24 123.6(4)
O25 N17 C44 118.8(4)
O24 N17 C44 117.7(4)
C39 N15 C38 121.2(4)
O22 N16 O23 123.4(4)
O22 N16 C42 119.3(4)
O23 N16 C42 117.4(4)
N11 C46 C47 111.5(3)
N18 C47 C46 110.6(3)
C48 N18 C47 123.5(4)
O26 C48 N18 124.4(4)
O26 C48 C49 120.6(4)
N18 C48 C49 114.9(4)
C54 C49 C50 119.6(4)
C54 C49 C48 121.7(4)
C50 C49 C48 118.7(3)
C52 C51 C50 123.1(4)
C52 C51 N19 119.5(4)
C50 C51 N19 117.3(4)
C53 C54 C49 119.0(4)
C52 C53 C54 122.8(4)
C52 C53 N20 118.7(4)
C54 C53 N20 118.6(4)
C51 C50 C49 118.7(4)
C51 C52 C53 116.9(4)
O29 N20 O30 124.2(4)
O29 N20 C53 118.1(4)
O30 N20 C53 117.7(4)
O27 N19 O28 125.6(5)
O27 N19 C51 119.1(4)
O28 N19 C51 115.2(5)

loop_
_geom_bond_atom_site_label_1
_geom_bond_atom_site_label_2
_geom_bond_distance
N1 C1 1.506(5)
N1 C19 1.511(5)
N1 C10 1.511(5)
C4 C9 1.389(5)
C4 C5 1.391(5)
C4 C3 1.520(5)
C8 C7 1.372(6)
C8 C9 1.398(5)
C8 N4 1.466(5)
C3 O1 1.205(4)
C3 N2 1.349(5)
C1 C2 1.505(6)
C6 C7 1.366(6)
C6 C5 1.393(5)
C6 N3 1.475(6)
C2 N2 1.453(5)
N4 O5 1.217(5)
N4 O4 1.230(5)
N3 O3 1.189(5)
N3 O2 1.191(5)
C12 O6 1.229(4)
C12 N5 1.334(5)
C12 C13 1.498(5)
C15 C16 1.359(6)
C15 C14 1.397(5)
C15 N6 1.479(6)
C14 C13 1.374(5)
C10 C11 1.525(6)
C18 C17 1.367(5)
C18 C13 1.382(5)
C11 N5 1.451(5)
C16 C17 1.394(6)
C17 N7 1.470(6)
N6 O7 1.199(5)
N6 O8 1.219(5)
N7 O9 1.200(6)
N7 O10 1.210(6)
C22 C27 1.381(6)
C22 C23 1.392(6)
C22 C21 1.505(6)
C19 C20 1.510(5)
C21 O11 1.224(5)
C21 N8 1.343(5)
C25 C26 1.373(6)
C25 C24 1.378(6)
C23 C24 1.391(6)
C24 N9 1.483(6)
C27 C26 1.382(6)
C20 N8 1.462(5)
C26 N10 1.480(6)
N9 O13 1.208(5)
N9 O12 1.218(5)
N10 O15 1.205(5)
N10 O14 1.214(6)
N11 C46 1.506(5)
N11 C37 1.517(5)
N11 C28 1.516(5)
C28 C29 1.519(5)
C29 N12 1.456(5)
C30 O16 1.223(4)
C30 N12 1.348(5)
C30 C31 1.501(5)
C36 C35 1.368(5)
C36 C31 1.393(5)
C33 C32 1.378(5)
C33 C34 1.379(5)
C33 N13 1.466(5)
C35 C34 1.364(5)
C35 N14 1.489(5)
C32 C31 1.380(5)
N13 O17 1.212(4)
N13 O18 1.226(4)
N14 O19 1.214(4)
N14 O20 1.223(4)
C45 C44 1.385(5)
C45 C40 1.392(5)
C41 C42 1.378(5)
C41 C40 1.381(5)
C40 C39 1.504(5)
C39 O21 1.241(4)
C39 N15 1.324(5)
C44 C43 1.371(6)
C44 N17 1.468(5)
C43 C42 1.392(5)
C42 N16 1.454(5)
C38 N15 1.457(5)
C38 C37 1.517(5)
N17 O25 1.215(5)
N17 O24 1.218(5)
N16 O22 1.220(5)
N16 O23 1.230(5)
C46 C47 1.514(6)
C47 N18 1.455(5)
N18 C48 1.341(5)
C48 O26 1.225(5)
C48 C49 1.495(5)
C49 C54 1.390(5)
C49 C50 1.394(5)
C51 C52 1.372(6)
C51 C50 1.373(6)
C51 N19 1.469(6)
C54 C53 1.375(6)
C53 C52 1.373(6)
C53 N20 1.476(5)
N20 O29 1.218(5)
N20 O30 1.228(5)
N19 O27 1.189(5)
N19 O28 1.236(5)
